data_7115276
loop_
_publ_author_name
'David A. Ruiz'
'Mohand Melaimi'
'Guy Bertrand'

_publ_section_title
;
 An efficient synthetic route to stable bis(carbene)borylenes [(L1)(L2)BH]
;
_journal_name_full Chem.Commun.
_journal_page_first 7837
_journal_paper_doi 10.1039/C4CC03497J
_journal_volume 50
_journal_year 2014
_chemical_formula_moiety 'C37 H64 B N3, C2.5 H5.5'
_chemical_formula_sum 'C39.5 H70 B N3'
_chemical_formula_weight 597.80
_chemical_name_systematic
;
 ?
;
_space_group_crystal_system monoclinic
_space_group_IT_number 15
_space_group_name_Hall '-C 2yc'
_space_group_name_H-M_alt 'C 1 2/c 1'
_symmetry_space_group_name_Hall '-C 2yc'
_symmetry_space_group_name_H-M 'C 1 2/c 1'
_atom_sites_solution_hydrogens geom
_atom_sites_solution_primary direct
_atom_sites_solution_secondary difmap
_audit_creation_date 2014-05-06
_audit_creation_method
;
Olex2 1.2
(compiled 2013.12.10 svn.r2853 for OlexSys, GUI svn.r4736)
;
_cell_angle_alpha 90.00
_cell_angle_beta 114.471(2)
_cell_angle_gamma 90.00
_cell_formula_units_Z 8
_cell_length_a 27.415(5)
_cell_length_b 18.243(4)
_cell_length_c 17.305(3)
_cell_measurement_temperature 100(2)
_cell_volume 7877(3)
_computing_molecular_graphics 'Olex2 (Dolomanov et al., 2009)'
_computing_publication_material 'Olex2 (Dolomanov et al., 2009)'
_computing_structure_refinement 'ShelXL (Sheldrick, 2008)'
_computing_structure_solution 'ShelXS (Sheldrick, 2008)'
_diffrn_ambient_temperature 100(2)
_diffrn_measured_fraction_theta_full 0.931
_diffrn_measured_fraction_theta_max 0.931
_diffrn_radiation_monochromator graphite
_diffrn_radiation_type MoK\a
_diffrn_radiation_wavelength 0.71073
_diffrn_reflns_av_R_equivalents 0.0609
_diffrn_reflns_av_unetI/netI 0.0878
_diffrn_reflns_limit_h_max 39
_diffrn_reflns_limit_h_min -43
_diffrn_reflns_limit_k_max 28
_diffrn_reflns_limit_k_min -28
_diffrn_reflns_limit_l_max 27
_diffrn_reflns_limit_l_min -19
_diffrn_reflns_number 32951
_diffrn_reflns_theta_full 34.36
_diffrn_reflns_theta_max 34.36
_diffrn_reflns_theta_min 2.11
_diffrn_source 'fine-focus sealed tube'
_exptl_absorpt_coefficient_mu 0.057
_exptl_absorpt_correction_type none
_exptl_crystal_density_diffrn 1.008
_exptl_crystal_density_method 'not measured'
_exptl_crystal_F_000 2664
_exptl_crystal_size_max 0.2
_exptl_crystal_size_mid 0.18
_exptl_crystal_size_min 0.15
_refine_diff_density_max 0.932
_refine_diff_density_min -0.463
_refine_diff_density_rms 0.054
_refine_ls_extinction_method none
_refine_ls_goodness_of_fit_ref 1.020
_refine_ls_hydrogen_treatment mixed
_refine_ls_matrix_type full
_refine_ls_number_parameters 587
_refine_ls_number_reflns 15374
_refine_ls_number_restraints 0
_refine_ls_restrained_S_all 1.020
_refine_ls_R_factor_all 0.1173
_refine_ls_R_factor_gt 0.0629
_refine_ls_shift/su_max 0.001
_refine_ls_shift/su_mean 0.000
_refine_ls_structure_factor_coef Fsqd
_refine_ls_weighting_details 'calc w=1/[\s^2^(Fo^2^)+(0.0961P)^2^+0.0000P] where P=(Fo^2^+2Fc^2^)/3'
_refine_ls_weighting_scheme calc
_refine_ls_wR_factor_gt 0.1547
_refine_ls_wR_factor_ref 0.1813
_reflns_number_gt 9443
_reflns_number_total 15374
_reflns_threshold_expression >2sigma(I)
_cod_data_source_file c4cc03497j2.cif
_cod_data_source_block shelxl
_cod_original_formula_sum 'C39.50 H70 B N3'
_cod_database_code 7115276
_olex2_refinement_description
;
1. Others
 Fixed Sof: H3S1(0.5) H3S2(0.5)
 Fixed U12: C3S(0)
 Fixed U23: C3S(0)
 Fixed Uiso: H1S1(0.207) H1S2(0.207) H1S3(0.207) H2S1(0.105) H2S2(0.105)
 H3S1(0.087) H3S2(0.087)
 Fixed X: H1S1(0.5033) H1S2(0.5605) H1S3(0.5562) H2S1(0.5609) H2S2(0.5778)
 C3S(0.5) H3S1(0.5104) H3S2(0.4896)
 Fixed Y: H1S1(0.0349) H1S2(-0.0012) H1S3(0.0683) H2S1(0.0682) H2S2(0.133)
 H3S1(0.1728) H3S2(0.1728)
 Fixed Z: H1S1(0.1487) H1S2(0.2037) H1S3(0.1447) H2S1(0.3103) H2S2(0.2645)
 C3S(0.25) H3S1(0.3004) H3S2(0.1996)
;

loop_
_space_group_symop_id
_space_group_symop_operation_xyz
1 'x, y, z'
2 '-x, y, -z+1/2'
3 'x+1/2, y+1/2, z'
4 '-x+1/2, y+1/2, -z+1/2'
5 '-x, -y, -z'
6 'x, -y, z-1/2'
7 '-x+1/2, -y+1/2, -z'
8 'x+1/2, -y+1/2, z-1/2'

loop_
_atom_site_label
_atom_site_type_symbol
_atom_site_fract_x
_atom_site_fract_y
_atom_site_fract_z
_atom_site_U_iso_or_equiv
_atom_site_adp_type
_atom_site_occupancy
_atom_site_symmetry_multiplicity
_atom_site_calc_flag
_atom_site_refinement_flags
N1 N 0.85972(4) 0.15587(6) 0.39362(6) 0.01496(18) Uani 1 1 d .
N2 N 0.68216(4) 0.14362(6) 0.02210(6) 0.0183(2) Uani 1 1 d .
N3 N 0.64937(4) 0.27784(6) 0.15887(6) 0.01707(19) Uani 1 1 d .
B1 B 0.78710(5) 0.17992(8) 0.24760(8) 0.0159(2) Uani 1 1 d .
C1 C 0.72931(5) 0.19152(6) 0.17885(7) 0.0154(2) Uani 1 1 d .
C2 C 0.67994(4) 0.22765(6) 0.14443(7) 0.0151(2) Uani 1 1 d .
C3 C 0.69278(5) 0.17889(6) 0.09452(7) 0.0156(2) Uani 1 1 d .
C4 C 0.80434(4) 0.16099(6) 0.33760(7) 0.01375(19) Uani 1 1 d .
C5 C 0.77347(4) 0.13304(6) 0.38833(7) 0.01371(19) Uani 1 1 d .
C6 C 0.81580(5) 0.13622(7) 0.48123(7) 0.0158(2) Uani 1 1 d .
C7 C 0.87100(5) 0.12720(7) 0.47921(7) 0.0166(2) Uani 1 1 d .
C8 C 0.89979(4) 0.18961(7) 0.37328(7) 0.0153(2) Uani 1 1 d .
C9 C 0.93047(5) 0.14700(7) 0.34179(7) 0.0180(2) Uani 1 1 d .
C10 C 0.97165(5) 0.18087(8) 0.32737(7) 0.0223(3) Uani 1 1 d .
C11 C 0.98120(5) 0.25524(9) 0.33946(8) 0.0241(3) Uani 1 1 d .
C12 C 0.94896(5) 0.29770(8) 0.36561(8) 0.0216(2) Uani 1 1 d .
C13 C 0.90815(5) 0.26606(7) 0.38325(7) 0.0174(2) Uani 1 1 d .
C14 C 0.72557(5) 0.18161(7) 0.37833(7) 0.0162(2) Uani 1 1 d .
C15 C 0.69592(5) 0.15758(8) 0.43205(8) 0.0222(2) Uani 1 1 d .
C16 C 0.75492(5) 0.05251(7) 0.36449(8) 0.0190(2) Uani 1 1 d .
C17 C 0.70512(6) 0.04119(8) 0.28231(9) 0.0248(3) Uani 1 1 d .
C18 C 0.91424(5) 0.17116(9) 0.54991(7) 0.0229(3) Uani 1 1 d .
C19 C 0.88931(6) 0.04664(8) 0.49118(8) 0.0234(3) Uani 1 1 d .
C20 C 0.91828(5) 0.06689(8) 0.31817(8) 0.0218(2) Uani 1 1 d .
C21 C 0.96636(6) 0.01727(10) 0.36512(10) 0.0316(3) Uani 1 1 d .
C22 C 0.89890(6) 0.05639(9) 0.22176(9) 0.0278(3) Uani 1 1 d .
C23 C 0.87365(5) 0.31611(7) 0.41001(8) 0.0200(2) Uani 1 1 d .
C24 C 0.90696(6) 0.36601(8) 0.48445(9) 0.0278(3) Uani 1 1 d .
C25 C 0.83718(6) 0.36265(8) 0.33438(10) 0.0277(3) Uani 1 1 d .
C26 C 0.72289(5) 0.09345(7) 0.01600(8) 0.0212(2) Uani 1 1 d .
C27 C 0.77088(6) 0.13576(10) 0.01720(9) 0.0293(3) Uani 1 1 d .
C28 C 0.73929(6) 0.03449(8) 0.08456(9) 0.0268(3) Uani 1 1 d .
C29 C 0.63005(5) 0.15052(8) -0.05145(7) 0.0218(2) Uani 1 1 d .
C30 C 0.59872(7) 0.07919(10) -0.06759(13) 0.0406(4) Uani 1 1 d .
C31 C 0.63636(7) 0.17761(12) -0.12985(9) 0.0372(4) Uani 1 1 d .
C32 C 0.67532(5) 0.32450(7) 0.23472(7) 0.0177(2) Uani 1 1 d .
C33 C 0.64174(6) 0.32868(9) 0.28604(9) 0.0266(3) Uani 1 1 d .
C34 C 0.68809(6) 0.40026(8) 0.21145(9) 0.0261(3) Uani 1 1 d .
C35 C 0.59659(5) 0.29979(8) 0.09324(8) 0.0226(3) Uani 1 1 d .
C36 C 0.55731(6) 0.23634(10) 0.07274(10) 0.0312(3) Uani 1 1 d .
C37 C 0.60065(6) 0.33406(9) 0.01565(9) 0.0276(3) Uani 1 1 d .
C1S C 0.54148(16) 0.0450(3) 0.1815(4) 0.1381(19) Uani 1 1 d .
H1S1 H 0.5033 0.0349 0.1487 0.207 Uiso 1 1 calc R
H1S2 H 0.5605 -0.0012 0.2037 0.207 Uiso 1 1 calc R
H1S3 H 0.5562 0.0683 0.1447 0.207 Uiso 1 1 calc R
C2S C 0.54880(12) 0.09779(19) 0.2577(2) 0.0872(9) Uani 1 1 d .
H2S1 H 0.5609 0.0682 0.3103 0.105 Uiso 1 1 calc R
H2S2 H 0.5778 0.1330 0.2645 0.105 Uiso 1 1 calc R
C3S C 0.5000 0.1406(2) 0.2500 0.0728(10) Uani 1 2 d S
H3S1 H 0.5104 0.1728 0.3004 0.087 Uiso 0.50 1 calc PR
H3S2 H 0.4896 0.1728 0.1996 0.087 Uiso 0.50 1 calc PR
H6A H 0.8127(7) 0.1870(12) 0.5039(13) 0.0327(6) Uiso 1 1 d .
H6B H 0.8079(7) 0.1007(11) 0.5167(13) 0.0327(6) Uiso 1 1 d .
H10 H 0.9938(7) 0.1511(11) 0.3059(13) 0.0327(6) Uiso 1 1 d .
H11 H 1.0102(8) 0.2774(11) 0.3294(12) 0.0327(6) Uiso 1 1 d .
H12 H 0.9551(7) 0.3510(12) 0.3734(12) 0.0327(6) Uiso 1 1 d .
H14A H 0.7382(7) 0.2314(12) 0.3925(12) 0.0327(6) Uiso 1 1 d .
H14B H 0.7012(7) 0.1836(11) 0.3174(13) 0.0327(6) Uiso 1 1 d .
H15A H 0.6805(7) 0.1071(12) 0.4152(12) 0.0327(6) Uiso 1 1 d .
H15B H 0.6641(7) 0.1902(11) 0.4216(12) 0.0327(6) Uiso 1 1 d .
H15C H 0.7200(8) 0.1563(11) 0.4934(13) 0.0327(6) Uiso 1 1 d .
H16A H 0.7848(7) 0.0249(11) 0.3610(12) 0.0327(6) Uiso 1 1 d .
H16B H 0.7489(7) 0.0275(11) 0.4127(12) 0.0327(6) Uiso 1 1 d .
H17A H 0.6723(7) 0.0641(11) 0.2866(13) 0.0327(6) Uiso 1 1 d .
H17B H 0.6982(7) -0.0102(12) 0.2693(12) 0.0327(6) Uiso 1 1 d .
H17C H 0.7111(7) 0.0621(11) 0.2355(13) 0.0327(6) Uiso 1 1 d .
H18A H 0.9471(8) 0.1704(11) 0.5418(12) 0.0327(6) Uiso 1 1 d .
H18B H 0.9200(7) 0.1474(11) 0.6065(12) 0.0327(6) Uiso 1 1 d .
H18C H 0.9038(7) 0.2243(12) 0.5492(12) 0.0327(6) Uiso 1 1 d .
H19A H 0.8638(7) 0.0139(11) 0.4449(12) 0.0327(6) Uiso 1 1 d .
H19B H 0.8925(7) 0.0273(11) 0.5447(13) 0.0327(6) Uiso 1 1 d .
H19C H 0.9235(8) 0.0424(11) 0.4905(12) 0.0327(6) Uiso 1 1 d .
H20 H 0.8885(7) 0.0541(11) 0.3335(13) 0.0327(6) Uiso 1 1 d .
H21A H 0.9926(7) 0.0246(11) 0.3425(12) 0.0327(6) Uiso 1 1 d .
H21B H 0.9554(7) -0.0350(12) 0.3520(12) 0.0327(6) Uiso 1 1 d .
H21C H 0.9833(7) 0.0281(11) 0.4291(13) 0.0327(6) Uiso 1 1 d .
H22A H 0.8677(8) 0.0856(11) 0.1880(13) 0.0327(6) Uiso 1 1 d .
H22B H 0.8886(7) 0.0034(12) 0.2050(12) 0.0327(6) Uiso 1 1 d .
H22C H 0.9269(7) 0.0690(11) 0.2005(13) 0.0327(6) Uiso 1 1 d .
H23 H 0.8521(7) 0.2854(11) 0.4280(12) 0.0327(6) Uiso 1 1 d .
H24A H 0.9336(7) 0.3377(11) 0.5365(13) 0.0327(6) Uiso 1 1 d .
H24B H 0.8795(7) 0.3972(11) 0.5034(13) 0.0327(6) Uiso 1 1 d .
H24C H 0.9296(7) 0.4026(11) 0.4681(13) 0.0327(6) Uiso 1 1 d .
H25A H 0.8583(8) 0.3941(11) 0.3163(13) 0.0327(6) Uiso 1 1 d .
H25B H 0.8145(8) 0.3918(11) 0.3514(13) 0.0327(6) Uiso 1 1 d .
H25C H 0.8155(8) 0.3317(11) 0.2893(13) 0.0327(6) Uiso 1 1 d .
H26 H 0.7037(7) 0.0689(11) -0.0415(13) 0.0327(6) Uiso 1 1 d .
H27A H 0.7613(7) 0.1706(11) -0.0278(13) 0.0327(6) Uiso 1 1 d .
H27B H 0.7966(8) 0.1045(11) 0.0098(13) 0.0327(6) Uiso 1 1 d .
H27C H 0.7895(8) 0.1616(11) 0.0723(13) 0.0327(6) Uiso 1 1 d .
H28A H 0.7598(7) 0.0568(11) 0.1409(13) 0.0327(6) Uiso 1 1 d .
H28B H 0.7633(7) -0.0002(11) 0.0731(12) 0.0327(6) Uiso 1 1 d .
H28C H 0.7069(7) 0.0062(11) 0.0802(12) 0.0327(6) Uiso 1 1 d .
H29 H 0.6116(7) 0.1887(11) -0.0355(12) 0.0327(6) Uiso 1 1 d .
H30A H 0.6167(7) 0.0411(12) -0.0840(13) 0.0327(6) Uiso 1 1 d .
H30B H 0.5637(8) 0.0884(11) -0.1110(13) 0.0327(6) Uiso 1 1 d .
H30C H 0.5954(7) 0.0620(11) -0.0139(13) 0.0327(6) Uiso 1 1 d .
H31A H 0.6554(8) 0.2255(12) -0.1176(12) 0.0327(6) Uiso 1 1 d .
H31B H 0.6011(8) 0.1877(11) -0.1753(13) 0.0327(6) Uiso 1 1 d .
H31C H 0.6561(8) 0.1450(12) -0.1456(13) 0.0327(6) Uiso 1 1 d .
H32 H 0.7097(7) 0.3000(11) 0.2694(13) 0.0327(6) Uiso 1 1 d .
H33A H 0.6077(8) 0.3568(11) 0.2555(13) 0.0327(6) Uiso 1 1 d .
H33B H 0.6622(7) 0.3514(11) 0.3395(13) 0.0327(6) Uiso 1 1 d .
H33C H 0.6350(7) 0.2812(12) 0.3002(12) 0.0327(6) Uiso 1 1 d .
H34A H 0.7096(7) 0.3976(11) 0.1790(13) 0.0327(6) Uiso 1 1 d .
H34B H 0.7080(7) 0.4284(11) 0.2619(13) 0.0327(6) Uiso 1 1 d .
H34C H 0.6549(8) 0.4262(11) 0.1787(13) 0.0327(6) Uiso 1 1 d .
H35 H 0.5832(7) 0.3395(11) 0.1221(12) 0.0327(6) Uiso 1 1 d .
H36A H 0.5687(7) 0.1942(12) 0.0494(13) 0.0327(6) Uiso 1 1 d .
H36B H 0.5238(8) 0.2525(11) 0.0321(13) 0.0327(6) Uiso 1 1 d .
H36C H 0.5522(7) 0.2206(11) 0.1221(13) 0.0327(6) Uiso 1 1 d .
H37A H 0.6233(7) 0.3770(12) 0.0315(12) 0.0327(6) Uiso 1 1 d .
H37B H 0.5644(8) 0.3470(11) -0.0240(13) 0.0327(6) Uiso 1 1 d .
H37C H 0.6165(7) 0.2995(11) -0.0099(13) 0.0327(6) Uiso 1 1 d .
H1 H 0.8168(7) 0.1854(11) 0.2199(13) 0.0327(6) Uiso 1 1 d .

loop_
_atom_site_aniso_label
_atom_site_aniso_U_11
_atom_site_aniso_U_22
_atom_site_aniso_U_33
_atom_site_aniso_U_23
_atom_site_aniso_U_13
_atom_site_aniso_U_12
N1 0.0120(4) 0.0212(5) 0.0111(4) 0.0031(3) 0.0043(3) 0.0007(4)
N2 0.0182(5) 0.0213(5) 0.0121(4) -0.0036(3) 0.0030(3) 0.0031(4)
N3 0.0133(4) 0.0199(5) 0.0149(4) -0.0035(3) 0.0028(3) 0.0017(4)
B1 0.0140(5) 0.0211(6) 0.0124(5) 0.0004(4) 0.0052(4) 0.0009(5)
C1 0.0157(5) 0.0178(5) 0.0131(4) -0.0006(4) 0.0063(4) -0.0010(4)
C2 0.0142(5) 0.0171(5) 0.0126(4) -0.0011(4) 0.0042(4) -0.0009(4)
C3 0.0155(5) 0.0173(5) 0.0125(4) -0.0003(4) 0.0044(4) -0.0002(4)
C4 0.0117(4) 0.0163(5) 0.0127(4) -0.0005(4) 0.0046(4) 0.0002(4)
C5 0.0132(5) 0.0162(5) 0.0120(4) -0.0011(4) 0.0054(4) -0.0004(4)
C6 0.0165(5) 0.0189(5) 0.0128(4) 0.0003(4) 0.0069(4) -0.0002(4)
C7 0.0148(5) 0.0219(6) 0.0118(4) 0.0031(4) 0.0042(4) 0.0007(4)
C8 0.0113(4) 0.0223(6) 0.0110(4) 0.0022(4) 0.0032(4) 0.0011(4)
C9 0.0137(5) 0.0272(6) 0.0119(4) 0.0018(4) 0.0041(4) 0.0024(4)
C10 0.0144(5) 0.0375(7) 0.0158(5) 0.0003(5) 0.0071(4) 0.0015(5)
C11 0.0144(5) 0.0404(8) 0.0172(5) 0.0020(5) 0.0064(4) -0.0058(5)
C12 0.0179(5) 0.0287(7) 0.0162(5) 0.0027(4) 0.0050(4) -0.0049(5)
C13 0.0146(5) 0.0226(6) 0.0132(4) 0.0028(4) 0.0039(4) 0.0002(4)
C14 0.0156(5) 0.0177(5) 0.0167(5) -0.0001(4) 0.0082(4) 0.0014(4)
C15 0.0215(6) 0.0258(6) 0.0253(6) 0.0005(5) 0.0155(5) 0.0018(5)
C16 0.0205(5) 0.0159(5) 0.0208(5) -0.0011(4) 0.0088(4) -0.0011(4)
C17 0.0252(6) 0.0234(6) 0.0237(6) -0.0070(5) 0.0082(5) -0.0077(5)
C18 0.0174(6) 0.0348(7) 0.0129(5) 0.0022(5) 0.0027(4) -0.0033(5)
C19 0.0231(6) 0.0262(7) 0.0206(5) 0.0081(5) 0.0089(5) 0.0086(5)
C20 0.0212(6) 0.0261(6) 0.0193(5) -0.0002(4) 0.0095(5) 0.0048(5)
C21 0.0301(7) 0.0349(8) 0.0323(7) 0.0051(6) 0.0153(6) 0.0123(6)
C22 0.0292(7) 0.0327(8) 0.0214(6) -0.0061(5) 0.0105(5) 0.0030(6)
C23 0.0195(5) 0.0196(6) 0.0208(5) 0.0000(4) 0.0083(4) -0.0009(5)
C24 0.0308(7) 0.0268(7) 0.0276(6) -0.0059(5) 0.0140(6) -0.0060(6)
C25 0.0272(7) 0.0233(7) 0.0300(7) 0.0053(5) 0.0093(6) 0.0063(5)
C26 0.0237(6) 0.0232(6) 0.0156(5) -0.0025(4) 0.0073(4) 0.0054(5)
C27 0.0261(7) 0.0399(8) 0.0255(6) -0.0004(6) 0.0144(5) 0.0032(6)
C28 0.0335(7) 0.0224(6) 0.0232(6) 0.0002(5) 0.0106(5) 0.0080(6)
C29 0.0203(6) 0.0252(6) 0.0145(5) -0.0039(4) 0.0017(4) 0.0010(5)
C30 0.0289(8) 0.0331(9) 0.0477(10) -0.0112(7) 0.0036(7) -0.0069(7)
C31 0.0369(8) 0.0556(11) 0.0152(6) 0.0071(6) 0.0067(6) 0.0113(8)
C32 0.0203(5) 0.0173(5) 0.0128(4) -0.0025(4) 0.0042(4) 0.0008(4)
C33 0.0328(7) 0.0296(7) 0.0193(5) 0.0003(5) 0.0127(5) 0.0090(6)
C34 0.0282(7) 0.0182(6) 0.0254(6) -0.0010(5) 0.0047(5) -0.0022(5)
C35 0.0152(5) 0.0284(7) 0.0192(5) -0.0049(5) 0.0020(4) 0.0055(5)
C36 0.0184(6) 0.0470(9) 0.0266(7) -0.0089(6) 0.0076(5) -0.0062(6)
C37 0.0286(7) 0.0257(7) 0.0191(5) 0.0011(5) 0.0004(5) 0.0052(6)
C1S 0.083(2) 0.105(3) 0.169(5) -0.022(3) -0.005(3) -0.021(2)
C2S 0.0595(16) 0.079(2) 0.099(2) 0.0034(18) 0.0086(15) -0.0129(14)
C3S 0.067(2) 0.067(2) 0.066(2) 0.000 0.0083(17) 0.000

loop_
_atom_type_symbol
_atom_type_description
_atom_type_scat_dispersion_real
_atom_type_scat_dispersion_imag
_atom_type_scat_source
C C 0.0033 0.0016 'International Tables Vol C Tables 4.2.6.8 and 6.1.1.4'
H H 0.0000 0.0000 'International Tables Vol C Tables 4.2.6.8 and 6.1.1.4'
B B 0.0013 0.0007 'International Tables Vol C Tables 4.2.6.8 and 6.1.1.4'
N N 0.0061 0.0033 'International Tables Vol C Tables 4.2.6.8 and 6.1.1.4'

loop_
_geom_angle_atom_site_label_1
_geom_angle_atom_site_label_2
_geom_angle_atom_site_label_3
_geom_angle
_geom_angle_site_symmetry_1
C4 N1 C7 115.23(9) .
C8 N1 C4 121.09(9) .
C8 N1 C7 122.54(9) .
C3 N2 C26 119.30(10) .
C3 N2 C29 121.89(10) .
C29 N2 C26 118.76(10) .
C2 N3 C32 116.99(9) .
C2 N3 C35 122.25(10) .
C32 N3 C35 119.01(10) .
C1 B1 H1 110.9(10) .
C4 B1 C1 128.50(10) .
C4 B1 H1 120.6(10) .
C2 C1 B1 153.10(11) .
C2 C1 C3 59.14(8) .
C3 C1 B1 146.70(11) .
N3 C2 C1 144.81(11) .
N3 C2 C3 154.32(11) .
C3 C2 C1 60.71(8) .
N2 C3 C1 147.33(11) .
N2 C3 C2 152.51(11) .
C2 C3 C1 60.15(8) .
N1 C4 B1 121.35(10) .
N1 C4 C5 105.85(9) .
B1 C4 C5 132.22(10) .
C4 C5 C6 103.16(9) .
C4 C5 C16 111.05(9) .
C6 C5 C16 109.51(9) .
C14 C5 C4 113.09(9) .
C14 C5 C6 109.54(9) .
C14 C5 C16 110.23(9) .
C5 C6 H6A 106.7(11) .
C5 C6 H6B 111.2(12) .
C7 C6 C5 107.12(9) .
C7 C6 H6A 110.1(10) .
C7 C6 H6B 114.9(11) .
H6A C6 H6B 106.5(17) .
N1 C7 C6 100.70(9) .
N1 C7 C18 112.76(10) .
N1 C7 C19 113.21(9) .
C6 C7 C19 111.63(10) .
C18 C7 C6 111.68(10) .
C18 C7 C19 106.93(10) .
C9 C8 N1 120.10(11) .
C9 C8 C13 119.95(10) .
C13 C8 N1 119.94(10) .
C8 C9 C20 122.36(11) .
C10 C9 C8 118.72(12) .
C10 C9 C20 118.82(11) .
C9 C10 H10 119.3(11) .
C11 C10 C9 121.59(12) .
C11 C10 H10 119.1(11) .
C10 C11 C12 119.50(12) .
C10 C11 H11 120.0(11) .
C12 C11 H11 120.5(12) .
C11 C12 C13 121.09(13) .
C11 C12 H12 120.1(11) .
C13 C12 H12 118.8(11) .
C8 C13 C23 122.76(10) .
C12 C13 C8 118.96(11) .
C12 C13 C23 118.25(12) .
C5 C14 H14A 108.3(11) .
C5 C14 H14B 108.1(11) .
C15 C14 C5 114.29(10) .
C15 C14 H14A 109.9(11) .
C15 C14 H14B 111.3(11) .
H14A C14 H14B 104.5(17) .
C14 C15 H15A 110.7(11) .
C14 C15 H15B 111.1(11) .
C14 C15 H15C 111.8(11) .
H15A C15 H15B 105.0(15) .
H15A C15 H15C 107.6(17) .
H15B C15 H15C 110.3(16) .
C5 C16 H16A 108.2(11) .
C5 C16 H16B 110.6(11) .
C17 C16 C5 116.38(11) .
C17 C16 H16A 108.7(11) .
C17 C16 H16B 108.4(10) .
H16A C16 H16B 103.9(16) .
C16 C17 H17A 110.6(11) .
C16 C17 H17B 111.4(11) .
C16 C17 H17C 109.3(11) .
H17A C17 H17B 108.7(16) .
H17A C17 H17C 111.0(16) .
H17B C17 H17C 105.8(17) .
C7 C18 H18A 109.6(12) .
C7 C18 H18B 107.8(11) .
C7 C18 H18C 111.8(11) .
H18A C18 H18B 110.5(16) .
H18A C18 H18C 106.8(16) .
H18B C18 H18C 110.5(16) .
C7 C19 H19A 112.2(11) .
C7 C19 H19B 112.0(12) .
C7 C19 H19C 110.2(12) .
H19A C19 H19B 107.7(16) .
H19A C19 H19C 107.8(16) .
H19B C19 H19C 106.7(16) .
C9 C20 C21 112.50(12) .
C9 C20 C22 110.52(11) .
C9 C20 H20 105.6(12) .
C21 C20 C22 109.72(12) .
C21 C20 H20 110.2(11) .
C22 C20 H20 108.1(11) .
C20 C21 H21A 109.2(12) .
C20 C21 H21B 109.5(11) .
C20 C21 H21C 111.4(11) .
H21A C21 H21B 104.3(17) .
H21A C21 H21C 109.4(16) .
H21B C21 H21C 112.8(16) .
C20 C22 H22A 114.1(12) .
C20 C22 H22B 111.0(11) .
C20 C22 H22C 113.3(11) .
H22A C22 H22B 106.2(16) .
H22A C22 H22C 105.6(16) .
H22B C22 H22C 106.1(16) .
C13 C23 C24 112.60(11) .
C13 C23 C25 109.95(11) .
C13 C23 H23 107.2(12) .
C24 C23 C25 109.85(12) .
C24 C23 H23 107.9(12) .
C25 C23 H23 109.3(11) .
C23 C24 H24A 113.3(11) .
C23 C24 H24B 108.4(10) .
C23 C24 H24C 111.8(11) .
H24A C24 H24B 108.9(16) .
H24A C24 H24C 106.1(15) .
H24B C24 H24C 108.2(15) .
C23 C25 H25A 110.0(12) .
C23 C25 H25B 108.9(12) .
C23 C25 H25C 109.8(12) .
H25A C25 H25B 109.2(17) .
H25A C25 H25C 110.2(18) .
H25B C25 H25C 108.8(17) .
N2 C26 C27 111.07(11) .
N2 C26 C28 111.61(11) .
N2 C26 H26 104.0(10) .
C27 C26 C28 111.94(12) .
C27 C26 H26 109.4(10) .
C28 C26 H26 108.5(11) .
C26 C27 H27A 112.5(11) .
C26 C27 H27B 112.2(12) .
C26 C27 H27C 110.7(11) .
H27A C27 H27B 105.0(17) .
H27A C27 H27C 109.0(17) .
H27B C27 H27C 107.2(16) .
C26 C28 H28A 109.9(11) .
C26 C28 H28B 107.5(11) .
C26 C28 H28C 109.8(11) .
H28A C28 H28B 107.9(15) .
H28A C28 H28C 114.2(16) .
H28B C28 H28C 107.3(16) .
N2 C29 C30 110.95(12) .
N2 C29 C31 111.76(12) .
N2 C29 H29 104.4(11) .
C30 C29 H29 110.3(11) .
C31 C29 C30 112.27(13) .
C31 C29 H29 106.7(12) .
C29 C30 H30A 110.7(11) .
C29 C30 H30B 107.5(12) .
C29 C30 H30C 110.6(11) .
H30A C30 H30B 111.5(17) .
H30A C30 H30C 107.2(17) .
H30B C30 H30C 109.3(16) .
C29 C31 H31A 109.8(11) .
C29 C31 H31B 109.8(11) .
C29 C31 H31C 110.8(13) .
H31A C31 H31B 105.2(17) .
H31A C31 H31C 108.0(17) .
H31B C31 H31C 113.1(18) .
N3 C32 C33 111.24(11) .
N3 C32 C34 111.57(10) .
N3 C32 H32 105.5(11) .
C33 C32 H32 108.8(11) .
C34 C32 C33 111.72(11) .
C34 C32 H32 107.8(11) .
C32 C33 H33A 112.0(11) .
C32 C33 H33B 109.3(11) .
C32 C33 H33C 109.8(12) .
H33A C33 H33B 109.5(16) .
H33A C33 H33C 111.7(17) .
H33B C33 H33C 104.4(17) .
C32 C34 H34A 111.7(12) .
C32 C34 H34B 110.5(12) .
C32 C34 H34C 109.5(11) .
H34A C34 H34B 107.5(16) .
H34A C34 H34C 109.5(17) .
H34B C34 H34C 108.1(17) .
N3 C35 C36 110.28(12) .
N3 C35 C37 112.47(11) .
N3 C35 H35 104.5(11) .
C36 C35 C37 114.18(11) .
C36 C35 H35 106.7(11) .
C37 C35 H35 108.0(11) .
C35 C36 H36A 112.2(11) .
C35 C36 H36B 108.2(12) .
C35 C36 H36C 111.6(12) .
H36A C36 H36B 108.5(17) .
H36A C36 H36C 108.7(17) .
H36B C36 H36C 107.4(16) .
C35 C37 H37A 110.8(12) .
C35 C37 H37B 107.1(12) .
C35 C37 H37C 110.1(12) .
H37A C37 H37B 110.5(17) .
H37A C37 H37C 107.5(16) .
H37B C37 H37C 110.8(17) .
H1S1 C1S H1S2 109.5 .
H1S1 C1S H1S3 109.5 .
H1S2 C1S H1S3 109.5 .
C2S C1S H1S1 109.5 .
C2S C1S H1S2 109.5 .
C2S C1S H1S3 109.5 .
C1S C2S H2S1 108.2 .
C1S C2S H2S2 108.2 .
H2S1 C2S H2S2 107.4 .
C3S C2S C1S 116.2(3) .
C3S C2S H2S1 108.2 .
C3S C2S H2S2 108.2 .
C2S C3S C2S 117.5(4) 2_655
C2S C3S H3S1 107.9 2_655
C2S C3S H3S1 107.9 .
C2S C3S H3S2 107.9 2_655
C2S C3S H3S2 107.9 .
H3S1 C3S H3S2 107.2 .

loop_
_geom_bond_atom_site_label_1
_geom_bond_atom_site_label_2
_geom_bond_distance
_geom_bond_site_symmetry_2
N1 C4 1.4262(15) .
N1 C7 1.4776(14) .
N1 C8 1.4248(15) .
N2 C3 1.3292(15) .
N2 C26 1.4810(16) .
N2 C29 1.4734(16) .
N3 C2 1.3329(15) .
N3 C32 1.4763(15) .
N3 C35 1.4774(16) .
B1 C1 1.5521(17) .
B1 C4 1.4692(16) .
B1 H1 1.107(19) .
C1 C2 1.3976(16) .
C1 C3 1.4053(16) .
C2 C3 1.3832(16) .
C4 C5 1.5371(15) .
C5 C6 1.5456(16) .
C5 C14 1.5332(16) .
C5 C16 1.5534(17) .
C6 C7 1.5370(17) .
C6 H6A 1.02(2) .
C6 H6B 0.98(2) .
C7 C18 1.5310(18) .
C7 C19 1.5391(19) .
C8 C9 1.4101(16) .
C8 C13 1.4122(18) .
C9 C10 1.3972(18) .
C9 C20 1.517(2) .
C10 C11 1.381(2) .
C10 H10 0.99(2) .
C11 C12 1.385(2) .
C11 H11 0.970(19) .
C12 C13 1.4006(17) .
C12 H12 0.99(2) .
C13 C23 1.5183(18) .
C14 C15 1.5308(17) .
C14 H14A 0.97(2) .
C14 H14B 0.99(2) .
C15 H15A 1.01(2) .
C15 H15B 1.009(19) .
C15 H15C 0.99(2) .
C16 C17 1.5232(19) .
C16 H16A 0.984(19) .
C16 H16B 1.02(2) .
C17 H17A 1.023(19) .
C17 H17B 0.97(2) .
C17 H17C 0.97(2) .
C18 H18A 0.966(19) .
C18 H18B 1.02(2) .
C18 H18C 1.01(2) .
C19 H19A 1.01(2) .
C19 H19B 0.96(2) .
C19 H19C 0.945(19) .
C20 C21 1.526(2) .
C20 C22 1.5389(19) .
C20 H20 0.985(19) .
C21 H21A 0.961(19) .
C21 H21B 1.00(2) .
C21 H21C 1.03(2) .
C22 H22A 0.97(2) .
C22 H22B 1.02(2) .
C22 H22C 1.007(19) .
C23 C24 1.5321(19) .
C23 C25 1.5328(19) .
C23 H23 0.95(2) .
C24 H24A 1.03(2) .
C24 H24B 1.096(19) .
C24 H24C 1.03(2) .
C25 H25A 0.96(2) .
C25 H25B 0.95(2) .
C25 H25C 0.95(2) .
C26 C27 1.518(2) .
C26 C28 1.525(2) .
C26 H26 1.02(2) .
C27 H27A 0.95(2) .
C27 H27B 0.95(2) .
C27 H27C 0.99(2) .
C28 H28A 0.99(2) .
C28 H28B 0.990(19) .
C28 H28C 1.002(19) .
C29 C30 1.520(2) .
C29 C31 1.520(2) .
C29 H29 0.97(2) .
C30 H30A 0.96(2) .
C30 H30B 0.96(2) .
C30 H30C 1.02(2) .
C31 H31A 1.00(2) .
C31 H31B 0.978(19) .
C31 H31C 0.92(2) .
C32 C33 1.5228(18) .
C32 C34 1.5204(19) .
C32 H32 0.989(19) .
C33 H33A 1.00(2) .
C33 H33B 0.96(2) .
C33 H33C 0.94(2) .
C34 H34A 0.97(2) .
C34 H34B 0.96(2) .
C34 H34C 0.97(2) .
C35 C36 1.520(2) .
C35 C37 1.526(2) .
C35 H35 1.03(2) .
C36 H36A 0.98(2) .
C36 H36B 0.94(2) .
C36 H36C 0.96(2) .
C37 H37A 0.97(2) .
C37 H37B 0.97(2) .
C37 H37C 0.97(2) .
C1S H1S1 0.9800 .
C1S H1S2 0.9800 .
C1S H1S3 0.9800 .
C1S C2S 1.579(7) .
C2S H2S1 0.9900 .
C2S H2S2 0.9900 .
C2S C3S 1.507(4) .
C3S C2S 1.507(4) 2_655
C3S H3S1 0.9900 .
C3S H3S2 0.9900 .
